data_8101083
loop_
_publ_author_name
'Hartl, H.'
'Br\"udgam, I.'
'Reissig, H.-U.'
'Buchholz, M.'

_publ_section_title
;
Crystal structure of (4S*,5R*,6S*)-6-ethoxy-4-[(1R*)-(1-hydroxy-1-
phenyl)methyl]-3,5-diphenyl-5,6-dihydro-4H-1,2-oxazine, C~25~H~25~NO~3~
;
_journal_issue 4
_journal_name_full 'Zeitschrift f\"ur Kristallographie - New Crystal Structures'
_journal_page_first 591
_journal_page_last 592
_journal_volume 216
_journal_year 2001
_chemical_formula_structural 'C25 H25 N O3'
_chemical_formula_sum 'C25 H25 N O3'
_chemical_formula_weight 387.46
_space_group_IT_number 2
_symmetry_cell_setting triclinic
_symmetry_space_group_name_Hall '-P 1'
_symmetry_space_group_name_H-M 'P -1'
_cell_angle_alpha 75.4010(10)
_cell_angle_beta 89.5260(10)
_cell_angle_gamma 82.4810(10)
_cell_formula_units_Z 2
_cell_length_a 7.8805(5)
_cell_length_b 9.5857(6)
_cell_length_c 14.4571(9)
_cell_measurement_temperature 223
_cell_volume 1047.40(11)
_diffrn_ambient_temperature 223
_exptl_crystal_density_diffrn 1.229
_cod_depositor_comments
;
The following automatic conversions were performed:

'_symmetry_cell_setting' tag value '`triclinic`' was replaced with
'triclinic' value.

Automatic conversion script
Id: cif_fix_values 1646 2011-03-28 12:23:43Z adriana 
;
_cod_database_code 8101083

loop_
_symmetry_equiv_pos_as_xyz
'x, y, z'
'-x, -y, -z'

loop_
_atom_site_label
_atom_site_type_symbol
_atom_site_fract_x
_atom_site_fract_y
_atom_site_fract_z
_atom_site_U_iso_or_equiv
_atom_site_adp_type
_atom_site_occupancy
_atom_site_symmetry_multiplicity
_atom_site_calc_flag
_atom_site_refinement_flags
_atom_site_disorder_assembly
_atom_site_disorder_group
C1 C 0.63107(18) -0.06455(15) 0.36107(11) 0.0539(3) Uani 1 2 d . . .
H1B H 0.7247 -0.0192 0.3786 0.065 Uiso 1 2 calc R . .
H1A H 0.6651 -0.1032 0.3068 0.065 Uiso 1 2 calc R . .
C2 C 0.5915(2) -0.18441(15) 0.44323(11) 0.0617(4) Uani 1 2 d . . .
H2C H 0.5594 -0.1456 0.4969 0.093 Uiso 1 2 calc R . .
H2B H 0.6908 -0.2560 0.4603 0.093 Uiso 1 2 calc R . .
H2A H 0.4988 -0.2288 0.4253 0.093 Uiso 1 2 calc R . .
C3 C 0.30821(12) 0.19225(10) 0.12405(6) 0.02652(18) Uani 1 2 d . . .
C4 C 0.22030(11) 0.25545(10) 0.20025(6) 0.02505(17) Uani 1 2 d . . .
H4 H 0.1604 0.3509 0.1669 0.030 Uiso 1 2 calc R . .
C5 C 0.35004(11) 0.28465(10) 0.27063(6) 0.02533(17) Uani 1 2 d . . .
H5 H 0.2977 0.2681 0.3335 0.030 Uiso 1 2 calc R . .
C6 C 0.51359(12) 0.17796(11) 0.28049(7) 0.02948(19) Uani 1 2 d . . .
H6 H 0.5991 0.2120 0.3153 0.035 Uiso 1 2 calc R . .
C11 C 0.20535(12) 0.17969(10) 0.04100(6) 0.02726(18) Uani 1 2 d . . .
C12 C 0.06464(14) 0.28243(12) 0.00378(8) 0.0371(2) Uani 1 2 d . . .
H12 H 0.0292 0.3563 0.0336 0.045 Uiso 1 2 calc R . .
C13 C -0.02317(16) 0.27516(14) -0.07769(9) 0.0444(3) Uani 1 2 d . . .
H13 H -0.1167 0.3442 -0.1022 0.053 Uiso 1 2 calc R . .
C14 C 0.02875(15) 0.16503(15) -0.12233(8) 0.0429(3) Uani 1 2 d . . .
H14 H -0.0290 0.1607 -0.1772 0.051 Uiso 1 2 calc R . .
C15 C 0.16615(14) 0.06208(13) -0.08518(8) 0.0373(2) Uani 1 2 d . . .
H15 H 0.2003 -0.0123 -0.1148 0.045 Uiso 1 2 calc R . .
C16 C 0.25392(12) 0.06857(11) -0.00388(7) 0.0307(2) Uani 1 2 d . . .
H16 H 0.3460 -0.0019 0.0209 0.037 Uiso 1 2 calc R . .
C21 C 0.07983(12) 0.16514(11) 0.24953(7) 0.02867(19) Uani 1 2 d . . .
C22 C -0.01475(12) 0.24142(11) 0.31915(7) 0.0299(2) Uani 1 2 d . . .
C23 C -0.11222(13) 0.37639(13) 0.28494(8) 0.0379(2) Uani 1 2 d . . .
H23 H -0.1215 0.4182 0.2194 0.045 Uiso 1 2 calc R . .
C24 C -0.19577(16) 0.44942(15) 0.34729(10) 0.0492(3) Uani 1 2 d . . .
H24 H -0.2603 0.5398 0.3236 0.059 Uiso 1 2 calc R . .
C25 C -0.18296(19) 0.38767(18) 0.44462(11) 0.0580(4) Uani 1 2 d . . .
H25 H -0.2393 0.4363 0.4865 0.070 Uiso 1 2 calc R . .
C26 C -0.0870(2) 0.25443(18) 0.47950(9) 0.0586(4) Uani 1 2 d . . .
H26 H -0.0782 0.2131 0.5451 0.070 Uiso 1 2 calc R . .
C27 C -0.00275(16) 0.18092(14) 0.41711(8) 0.0429(3) Uani 1 2 d . . .
H27 H 0.0619 0.0907 0.4412 0.052 Uiso 1 2 calc R . .
C31 C 0.38486(12) 0.44123(10) 0.24278(7) 0.02753(18) Uani 1 2 d . . .
C32 C 0.31582(14) 0.53443(12) 0.29737(8) 0.0367(2) Uani 1 2 d . . .
H32 H 0.2519 0.4988 0.3504 0.044 Uiso 1 2 calc R . .
C33 C 0.34092(18) 0.67960(13) 0.27381(10) 0.0475(3) Uani 1 2 d . . .
H33 H 0.2934 0.7404 0.3109 0.057 Uiso 1 2 calc R . .
C34 C 0.43521(19) 0.73405(13) 0.19620(10) 0.0525(3) Uani 1 2 d . . .
H34 H 0.4536 0.8310 0.1812 0.063 Uiso 1 2 calc R . .
C35 C 0.50306(18) 0.64343(15) 0.14024(10) 0.0528(3) Uani 1 2 d . . .
H35 H 0.5662 0.6802 0.0871 0.063 Uiso 1 2 calc R . .
C36 C 0.47749(15) 0.49783(13) 0.16292(8) 0.0398(2) Uani 1 2 d . . .
H36 H 0.5225 0.4382 0.1245 0.048 Uiso 1 2 calc R . .
O1 O 0.58257(9) 0.16712(9) 0.19114(5) 0.03524(17) Uani 1 2 d . . .
O2 O 0.47979(10) 0.04162(8) 0.33595(5) 0.03646(17) Uani 1 2 d . . .
O3 O 0.14485(11) 0.01797(8) 0.29283(6) 0.03834(18) Uani 1 2 d . . .
N1 N 0.46951(11) 0.15349(10) 0.11843(6) 0.03224(19) Uani 1 2 d . . .
H21 H -0.0037(15) 0.1618(13) 0.2001(8) 0.029(3) Uiso 1 2 d . . .
HO3 H 0.251(2) 0.011(2) 0.3164(12) 0.066(5) Uiso 1 2 d . . .

loop_
_atom_site_aniso_label
_atom_site_aniso_U_11
_atom_site_aniso_U_22
_atom_site_aniso_U_33
_atom_site_aniso_U_23
_atom_site_aniso_U_13
_atom_site_aniso_U_12
C1 0.0467(7) 0.0368(6) 0.0703(9) -0.0053(6) -0.0176(6) 0.0074(5)
C2 0.0806(10) 0.0385(7) 0.0584(8) -0.0038(6) -0.0290(7) 0.0051(6)
C3 0.0287(4) 0.0261(4) 0.0248(4) -0.0074(3) 0.0008(3) -0.0014(3)
C4 0.0249(4) 0.0254(4) 0.0258(4) -0.0086(3) 0.0008(3) -0.0025(3)
C5 0.0272(4) 0.0259(4) 0.0236(4) -0.0072(3) 0.0009(3) -0.0045(3)
C6 0.0297(4) 0.0296(5) 0.0297(4) -0.0091(4) -0.0032(3) -0.0027(4)
C11 0.0284(4) 0.0292(5) 0.0245(4) -0.0077(3) 0.0010(3) -0.0032(3)
C12 0.0388(5) 0.0354(5) 0.0372(5) -0.0142(4) -0.0077(4) 0.0057(4)
C13 0.0434(6) 0.0453(7) 0.0422(6) -0.0132(5) -0.0147(5) 0.0077(5)
C14 0.0416(6) 0.0554(7) 0.0346(5) -0.0175(5) -0.0073(4) -0.0044(5)
C15 0.0358(5) 0.0461(6) 0.0359(5) -0.0214(5) 0.0026(4) -0.0057(4)
C16 0.0285(4) 0.0336(5) 0.0313(4) -0.0117(4) 0.0019(3) -0.0020(4)
C21 0.0284(4) 0.0281(5) 0.0314(4) -0.0099(4) 0.0022(3) -0.0059(3)
C22 0.0242(4) 0.0346(5) 0.0334(5) -0.0115(4) 0.0043(3) -0.0073(4)
C23 0.0313(5) 0.0434(6) 0.0383(5) -0.0121(5) 0.0021(4) 0.0006(4)
C24 0.0400(6) 0.0513(7) 0.0581(7) -0.0233(6) 0.0060(5) 0.0056(5)
C25 0.0576(8) 0.0688(10) 0.0546(8) -0.0332(7) 0.0165(6) -0.0002(7)
C26 0.0677(9) 0.0726(10) 0.0350(6) -0.0160(6) 0.0149(6) -0.0039(7)
C27 0.0473(6) 0.0440(6) 0.0351(5) -0.0064(5) 0.0088(5) -0.0049(5)
C31 0.0274(4) 0.0263(4) 0.0288(4) -0.0066(3) -0.0037(3) -0.0039(3)
C32 0.0427(6) 0.0332(5) 0.0363(5) -0.0138(4) -0.0036(4) -0.0027(4)
C33 0.0588(7) 0.0311(6) 0.0550(7) -0.0180(5) -0.0180(6) 0.0011(5)
C34 0.0625(8) 0.0288(6) 0.0631(8) -0.0026(5) -0.0244(6) -0.0112(5)
C35 0.0552(7) 0.0440(7) 0.0532(7) 0.0056(6) 0.0004(6) -0.0200(6)
C36 0.0422(6) 0.0370(6) 0.0392(5) -0.0057(4) 0.0058(4) -0.0098(4)
O1 0.0253(3) 0.0468(4) 0.0356(4) -0.0175(3) -0.0024(3) 0.0022(3)
O2 0.0373(4) 0.0277(4) 0.0410(4) -0.0041(3) -0.0090(3) -0.0005(3)
O3 0.0402(4) 0.0255(4) 0.0494(4) -0.0087(3) 0.0040(3) -0.0064(3)
N1 0.0295(4) 0.0377(5) 0.0305(4) -0.0133(3) -0.0022(3) 0.0011(3)

loop_
_geom_bond_atom_site_label_1
_geom_bond_atom_site_label_2
_geom_bond_distance
_geom_bond_site_symmetry_2
_geom_bond_publ_flag
C1 O2 1.4464(14) . ?
C1 C2 1.493(2) . ?
C3 N1 1.2846(12) . ?
C3 C11 1.4925(12) . ?
C3 C4 1.5082(12) . ?
C4 C5 1.5474(12) . ?
C4 C21 1.5522(13) . ?
C5 C31 1.5138(13) . ?
C5 C6 1.5205(13) . ?
C6 O2 1.4076(12) . ?
C6 O1 1.4200(12) . ?
C11 C16 1.3928(13) . ?
C11 C12 1.3950(14) . ?
C12 C13 1.3923(14) . ?
C13 C14 1.3871(17) . ?
C14 C15 1.3775(17) . ?
C15 C16 1.3875(13) . ?
C21 O3 1.4197(13) . ?
C21 C22 1.5228(13) . ?
C22 C27 1.3873(15) . ?
C22 C23 1.3900(15) . ?
C23 C24 1.3870(16) . ?
C24 C25 1.381(2) . ?
C25 C26 1.374(2) . ?
C26 C27 1.3923(17) . ?
C31 C36 1.3907(15) . ?
C31 C32 1.3922(14) . ?
C32 C33 1.3869(16) . ?
C33 C34 1.370(2) . ?
C34 C35 1.386(2) . ?
C35 C36 1.3920(17) . ?
O1 N1 1.4252(10) . ?

loop_
_cod_related_entry_id
_cod_related_entry_database
_cod_related_entry_code
1 ChemSpider 4416634
